data_9004686
loop_
_publ_author_name
'Grice, J. D.'
'Hawthorne, F. C.'

_publ_section_title
;
 New data on meliphanite, Ca4(Na,Ca)4Be4AlSi7O24(F,O)4
;
_journal_name_full 'The Canadian Mineralogist'
_journal_page_first 971
_journal_page_last 980
_journal_paper_doi 10.2113/gscanmin.40.3.971
_journal_volume 40
_journal_year 2002
_chemical_formula_sum 'Al Be4 Ca4 F4 Na4 O24 Si7'
_chemical_name_mineral Meliphanite
_space_group_IT_number 82
_symmetry_space_group_name_Hall 'I -4'
_symmetry_space_group_name_H-M 'I -4'
_cell_angle_alpha 90
_cell_angle_beta 90
_cell_angle_gamma 90
_cell_length_a 10.5257
_cell_length_b 10.5257
_cell_length_c 9.8868
_cell_formula_units_Z 2
_cell_volume 1095.362
_database_code_amcsd 0005779
_exptl_crystal_density_diffrn 2.947
_cod_original_formula_sum 'Ca4 Na4 Al Si7 Be4 O24 F4'
_cod_database_code 9004686

loop_
_space_group_symop_operation_xyz
x,y,z
1/2+x,1/2+y,1/2+z
y,-x,-z
1/2+y,1/2-x,1/2-z
-x,-y,z
1/2-x,1/2-y,1/2+z
-y,x,-z
1/2-y,1/2+x,1/2-z

loop_
_atom_site_aniso_label
_atom_site_aniso_U_11
_atom_site_aniso_U_22
_atom_site_aniso_U_33
_atom_site_aniso_U_12
_atom_site_aniso_U_13
_atom_site_aniso_U_23
Ca 0.01290 0.00830 0.00940 0.00000 -0.00130 0.00100
Na 0.03870 0.01470 0.01920 0.00070 0.00540 0.00250
Al 0.00610 0.00610 0.00690 0.00000 0.00000 0.00000
Si1 0.00570 0.00570 0.00940 0.00000 0.00000 0.00000
Si2 0.00890 0.00910 0.01090 -0.00030 0.00000 0.00000
Si3 0.00880 0.00810 0.00850 0.00020 -0.00070 -0.00040
Be 0.00920 0.00660 0.00970 0.00000 0.00020 0.00120
O1 0.00760 0.01260 0.00780 -0.00020 -0.00110 0.00010
O2 0.00830 0.01180 0.01240 0.00180 0.00190 0.00250
O3 0.00800 0.01220 0.01000 0.00230 -0.00110 0.00200
O4 0.00690 0.01040 0.01070 -0.00190 -0.00160 0.00200
O5 0.00960 0.01290 0.01050 -0.00300 -0.00110 0.00130
O6 0.01070 0.01060 0.00760 0.00030 -0.00080 -0.00040
F 0.01550 0.01570 0.01040 -0.00110 0.00060 -0.00160

loop_
_atom_site_label
_atom_site_fract_x
_atom_site_fract_y
_atom_site_fract_z
_atom_site_U_iso_or_equiv
Ca 0.25462 0.09040 0.25568 0.01020
Na 0.23900 0.08693 0.75073 0.02420
Al 0.00000 0.00000 0.00000 0.00630
Si1 0.00000 0.00000 0.50000 0.00690
Si2 0.50000 0.00000 0.00573 0.00960
Si3 0.25251 0.88834 0.97402 0.00850
Be 0.24830 0.89319 0.47330 0.00850
O1 0.25297 0.25601 0.08835 0.00930
O2 0.12502 0.96902 0.40747 0.01080
O3 0.12831 0.95323 0.90262 0.01010
O4 0.37662 0.95923 0.40499 0.00930
O5 0.37771 0.96106 0.90772 0.01100
O6 0.25369 0.89533 0.13478 0.00960
F 0.24825 0.89211 0.63154 0.01390

loop_
_cod_related_entry_id
_cod_related_entry_database
_cod_related_entry_code
1 AMCSD 0005779
